data_2233039
loop_
_publ_author_name
'Zhang, Zhong'
'Lu, Wei'
'Wu, Difeng'

_publ_section_title
;
 1-[2-(1<i>H</i>-Benzimidazol-2-yl)ethyl]-1<i>H</i>-1,2,3-benzotriazole
;
_journal_coeditor_code ZJ2029
_journal_issue 12
_journal_name_full 'Acta Crystallographica Section E'
_journal_page_first o3167
_journal_paper_doi 10.1107/S1600536811045442
_journal_volume 67
_journal_year 2011
_chemical_formula_iupac 'C15 H13 N5'
_chemical_formula_moiety 'C15 H13 N5'
_chemical_formula_sum 'C15 H13 N5'
_chemical_formula_weight 263.30
_chemical_name_systematic
;
1-[2-(1<i>H</i>-Benzimidazol-2-yl)ethyl]-1<i>H</i>-1,2,3-benzotriazole
;
_space_group_IT_number 14
_symmetry_cell_setting monoclinic
_symmetry_space_group_name_Hall '-P 2ybc'
_symmetry_space_group_name_H-M 'P 1 21/c 1'
_atom_sites_solution_hydrogens geom
_atom_sites_solution_primary direct
_atom_sites_solution_secondary difmap
_audit_creation_method SHELXL-97
_cell_angle_alpha 90.00
_cell_angle_beta 96.78(3)
_cell_angle_gamma 90.00
_cell_formula_units_Z 4
_cell_length_a 6.3510(13)
_cell_length_b 20.830(4)
_cell_length_c 9.901(2)
_cell_measurement_reflns_used 10162
_cell_measurement_temperature 294(2)
_cell_measurement_theta_max 27.8
_cell_measurement_theta_min 3.2
_cell_volume 1300.7(5)
_computing_cell_refinement 'SAINT (Bruker, 2007)'
_computing_data_collection 'SMART (Bruker, 2007)'
_computing_data_reduction 'SAINT (Bruker, 2007)'
_computing_molecular_graphics 'SHELXTL (Sheldrick, 2008) and DIAMOND (Brandenburg, 1999)'
_computing_publication_material 'SHELXTL (Sheldrick, 2008)'
_computing_structure_refinement 'SHELXTL (Sheldrick, 2008)'
_computing_structure_solution 'SHELXTL (Sheldrick, 2008)'
_diffrn_ambient_temperature 294(2)
_diffrn_measured_fraction_theta_full 0.999
_diffrn_measured_fraction_theta_max 0.999
_diffrn_measurement_device_type 'Bruker APEX CCD area-detector'
_diffrn_measurement_method 'phi and omega scans'
_diffrn_radiation_monochromator graphite
_diffrn_radiation_source 'fine-focus sealed tube'
_diffrn_radiation_type MoK\a
_diffrn_radiation_wavelength 0.71073
_diffrn_reflns_av_R_equivalents 0.0705
_diffrn_reflns_av_sigmaI/netI 0.0542
_diffrn_reflns_limit_h_max 7
_diffrn_reflns_limit_h_min -7
_diffrn_reflns_limit_k_max 24
_diffrn_reflns_limit_k_min -24
_diffrn_reflns_limit_l_max 11
_diffrn_reflns_limit_l_min -11
_diffrn_reflns_number 10985
_diffrn_reflns_theta_full 25.00
_diffrn_reflns_theta_max 25.00
_diffrn_reflns_theta_min 3.23
_exptl_absorpt_coefficient_mu 0.086
_exptl_absorpt_correction_T_max 0.9781
_exptl_absorpt_correction_T_min 0.9690
_exptl_absorpt_correction_type multi-scan
_exptl_absorpt_process_details '(SADABS; Bruker, 2001)'
_exptl_crystal_colour colourless
_exptl_crystal_density_diffrn 1.345
_exptl_crystal_density_method 'not measured'
_exptl_crystal_description block
_exptl_crystal_F_000 552
_exptl_crystal_size_max 0.37
_exptl_crystal_size_mid 0.32
_exptl_crystal_size_min 0.26
_refine_diff_density_max 0.183
_refine_diff_density_min -0.210
_refine_ls_extinction_method none
_refine_ls_goodness_of_fit_ref 1.007
_refine_ls_hydrogen_treatment constr
_refine_ls_matrix_type full
_refine_ls_number_parameters 181
_refine_ls_number_reflns 2290
_refine_ls_number_restraints 0
_refine_ls_restrained_S_all 1.007
_refine_ls_R_factor_all 0.1029
_refine_ls_R_factor_gt 0.0628
_refine_ls_shift/su_max 0.001
_refine_ls_shift/su_mean 0.000
_refine_ls_structure_factor_coef Fsqd
_refine_ls_weighting_details 'calc w=1/[\s^2^(Fo^2^)+(0.0400P)^2^+0.8000P] where P=(Fo^2^+2Fc^2^)/3'
_refine_ls_weighting_scheme calc
_refine_ls_wR_factor_gt 0.1119
_refine_ls_wR_factor_ref 0.1250
_reflns_number_gt 1608
_reflns_number_total 2290
_reflns_threshold_expression I>2sigma(I)
_cod_data_source_file zj2029.cif
_cod_data_source_block I
_cod_original_sg_symbol_H-M 'P 21/c'
_cod_database_code 2233039
_cod_database_fobs_code 2233039

loop_
_symmetry_equiv_pos_as_xyz
'x, y, z'
'-x, y+1/2, -z+1/2'
'-x, -y, -z'
'x, -y-1/2, z-1/2'

loop_
_atom_site_type_symbol
_atom_site_label
_atom_site_fract_x
_atom_site_fract_y
_atom_site_fract_z
_atom_site_U_iso_or_equiv
_atom_site_adp_type
_atom_site_calc_flag
_atom_site_refinement_flags
_atom_site_occupancy
_atom_site_symmetry_multiplicity
C C1 -0.2105(4) 0.96993(13) 0.3185(3) 0.0476(7) Uani d . 1 1
H H1 -0.3426 0.9620 0.3468 0.057 Uiso calc R 1 1
C C2 -0.1838(5) 1.01290(14) 0.2171(3) 0.0573(8) Uani d . 1 1
H H2 -0.3016 1.0346 0.1748 0.069 Uiso calc R 1 1
C C3 0.0144(5) 1.02507(15) 0.1755(3) 0.0567(8) Uani d . 1 1
H H3 0.0252 1.0549 0.1068 0.068 Uiso calc R 1 1
C C4 0.1916(5) 0.99482(14) 0.2323(3) 0.0539(8) Uani d . 1 1
H H4 0.3230 1.0028 0.2029 0.065 Uiso calc R 1 1
C C5 0.1695(4) 0.95122(13) 0.3364(3) 0.0414(7) Uani d . 1 1
C C6 -0.0285(4) 0.93888(12) 0.3764(3) 0.0367(6) Uani d . 1 1
C C7 -0.1427(4) 0.85935(13) 0.5476(3) 0.0448(7) Uani d . 1 1
H H7A -0.2662 0.8860 0.5547 0.054 Uiso calc R 1 1
H H7B -0.0790 0.8493 0.6391 0.054 Uiso calc R 1 1
C C8 -0.2120(4) 0.79717(13) 0.4733(3) 0.0435(7) Uani d . 1 1
H H8A -0.3149 0.7754 0.5220 0.052 Uiso calc R 1 1
H H8B -0.2801 0.8074 0.3830 0.052 Uiso calc R 1 1
C C9 -0.0301(4) 0.75382(12) 0.4618(2) 0.0344(6) Uani d . 1 1
C C10 0.4117(5) 0.65844(13) 0.5972(3) 0.0482(7) Uani d . 1 1
H H10 0.4180 0.6501 0.6899 0.058 Uiso calc R 1 1
C C11 0.5649(5) 0.63636(13) 0.5222(3) 0.0526(8) Uani d . 1 1
H H11 0.6778 0.6127 0.5648 0.063 Uiso calc R 1 1
C C12 0.5546(5) 0.64870(13) 0.3839(3) 0.0498(8) Uani d . 1 1
H H12 0.6615 0.6333 0.3361 0.060 Uiso calc R 1 1
C C13 0.3915(4) 0.68287(13) 0.3161(3) 0.0438(7) Uani d . 1 1
H H13 0.3856 0.6904 0.2232 0.053 Uiso calc R 1 1
C C14 0.2348(4) 0.70614(12) 0.3900(2) 0.0344(6) Uani d . 1 1
C C15 0.2474(4) 0.69362(12) 0.5293(2) 0.0363(6) Uani d . 1 1
N N1 0.0085(3) 0.89470(10) 0.4772(2) 0.0388(6) Uani d . 1 1
N N2 0.2169(4) 0.87999(11) 0.4968(2) 0.0491(6) Uani d . 1 1
N N3 0.3165(3) 0.91386(12) 0.4137(3) 0.0530(7) Uani d . 1 1
N N4 0.0740(3) 0.72406(10) 0.5709(2) 0.0398(6) Uani d . 1 1
H H14 0.0439 0.7286 0.6512 0.060 Uiso d R 1 1
N N5 0.0578(3) 0.74388(10) 0.3498(2) 0.0379(5) Uani d . 1 1

loop_
_atom_site_aniso_label
_atom_site_aniso_U_11
_atom_site_aniso_U_22
_atom_site_aniso_U_33
_atom_site_aniso_U_12
_atom_site_aniso_U_13
_atom_site_aniso_U_23
C1 0.0375(16) 0.0444(17) 0.0615(19) -0.0022(14) 0.0082(14) -0.0019(15)
C2 0.0480(19) 0.0470(19) 0.074(2) 0.0052(15) -0.0048(16) 0.0073(18)
C3 0.060(2) 0.0481(18) 0.061(2) -0.0064(16) 0.0035(17) 0.0156(16)
C4 0.0446(18) 0.0541(19) 0.065(2) -0.0064(15) 0.0167(16) 0.0090(17)
C5 0.0365(15) 0.0413(16) 0.0473(17) -0.0015(13) 0.0086(13) -0.0024(14)
C6 0.0373(16) 0.0330(15) 0.0399(16) -0.0013(12) 0.0045(13) -0.0062(13)
C7 0.0474(17) 0.0458(17) 0.0440(17) -0.0007(14) 0.0173(14) -0.0020(14)
C8 0.0403(16) 0.0504(17) 0.0411(16) -0.0085(14) 0.0103(13) -0.0003(14)
C9 0.0388(15) 0.0400(15) 0.0247(14) -0.0109(12) 0.0045(12) -0.0014(12)
C10 0.0574(19) 0.0471(17) 0.0390(16) -0.0050(15) 0.0007(15) 0.0113(14)
C11 0.0498(19) 0.0397(17) 0.067(2) 0.0042(14) 0.0008(16) 0.0082(16)
C12 0.0539(19) 0.0389(17) 0.059(2) 0.0011(15) 0.0152(16) -0.0045(15)
C13 0.0539(18) 0.0435(17) 0.0349(15) -0.0027(14) 0.0092(14) -0.0063(13)
C14 0.0454(16) 0.0332(14) 0.0249(13) -0.0068(13) 0.0057(12) -0.0048(12)
C15 0.0455(16) 0.0321(15) 0.0317(14) -0.0060(13) 0.0063(13) -0.0012(12)
N1 0.0346(13) 0.0403(13) 0.0422(13) -0.0008(10) 0.0072(10) 0.0007(11)
N2 0.0369(14) 0.0555(16) 0.0547(15) 0.0026(12) 0.0045(12) 0.0074(13)
N3 0.0338(13) 0.0617(16) 0.0645(17) -0.0004(12) 0.0099(12) 0.0116(14)
N4 0.0486(14) 0.0480(14) 0.0240(12) -0.0074(11) 0.0095(10) -0.0008(10)
N5 0.0419(13) 0.0465(13) 0.0257(11) -0.0022(11) 0.0057(10) 0.0004(10)

loop_
_atom_type_symbol
_atom_type_description
_atom_type_scat_dispersion_real
_atom_type_scat_dispersion_imag
_atom_type_scat_source
C C 0.0033 0.0016 'International Tables Vol C Tables 4.2.6.8 and 6.1.1.4'
H H 0.0000 0.0000 'International Tables Vol C Tables 4.2.6.8 and 6.1.1.4'
N N 0.0061 0.0033 'International Tables Vol C Tables 4.2.6.8 and 6.1.1.4'

loop_
_geom_angle_atom_site_label_1
_geom_angle_atom_site_label_2
_geom_angle_atom_site_label_3
_geom_angle
C2 C1 C6 116.0(3)
C2 C1 H1 122.0
C6 C1 H1 122.0
C1 C2 C3 122.0(3)
C1 C2 H2 119.0
C3 C2 H2 119.0
C4 C3 C2 121.9(3)
C4 C3 H3 119.0
C2 C3 H3 119.0
C3 C4 C5 117.3(3)
C3 C4 H4 121.3
C5 C4 H4 121.3
N3 C5 C6 108.4(2)
N3 C5 C4 131.2(3)
C6 C5 C4 120.4(3)
N1 C6 C5 104.6(2)
N1 C6 C1 133.1(2)
C5 C6 C1 122.3(3)
N1 C7 C8 111.6(2)
N1 C7 H7A 109.3
C8 C7 H7A 109.3
N1 C7 H7B 109.3
C8 C7 H7B 109.3
H7A C7 H7B 108.0
C9 C8 C7 111.8(2)
C9 C8 H8A 109.3
C7 C8 H8A 109.3
C9 C8 H8B 109.3
C7 C8 H8B 109.3
H8A C8 H8B 107.9
N5 C9 N4 112.7(2)
N5 C9 C8 125.0(2)
N4 C9 C8 122.1(2)
C11 C10 C15 117.2(3)
C11 C10 H10 121.4
C15 C10 H10 121.4
C10 C11 C12 121.3(3)
C10 C11 H11 119.4
C12 C11 H11 119.4
C13 C12 C11 121.8(3)
C13 C12 H12 119.1
C11 C12 H12 119.1
C12 C13 C14 118.1(3)
C12 C13 H13 120.9
C14 C13 H13 120.9
C13 C14 N5 130.6(2)
C13 C14 C15 119.6(2)
N5 C14 C15 109.8(2)
N4 C15 C10 133.1(2)
N4 C15 C14 104.8(2)
C10 C15 C14 122.1(3)
N2 N1 C6 109.9(2)
N2 N1 C7 120.6(2)
C6 N1 C7 129.0(2)
N3 N2 N1 109.1(2)
N2 N3 C5 108.0(2)
C9 N4 C15 107.9(2)
C9 N4 H14 124.0
C15 N4 H14 127.7
C9 N5 C14 104.9(2)

loop_
_geom_bond_atom_site_label_1
_geom_bond_atom_site_label_2
_geom_bond_distance
C1 C2 1.370(4)
C1 C6 1.388(4)
C1 H1 0.9300
C2 C3 1.393(4)
C2 H2 0.9300
C3 C4 1.353(4)
C3 H3 0.9300
C4 C5 1.394(4)
C4 H4 0.9300
C5 N3 1.376(3)
C5 C6 1.386(3)
C6 N1 1.357(3)
C7 N1 1.453(3)
C7 C8 1.529(4)
C7 H7A 0.9700
C7 H7B 0.9700
C8 C9 1.481(4)
C8 H8A 0.9700
C8 H8B 0.9700
C9 N5 1.316(3)
C9 N4 1.348(3)
C10 C11 1.372(4)
C10 C15 1.383(4)
C10 H10 0.9300
C11 C12 1.387(4)
C11 H11 0.9300
C12 C13 1.366(4)
C12 H12 0.9300
C13 C14 1.391(3)
C13 H13 0.9300
C14 N5 1.391(3)
C14 C15 1.397(3)
C15 N4 1.375(3)
N1 N2 1.350(3)
N2 N3 1.303(3)
N4 H14 0.8453

loop_
_geom_hbond_atom_site_label_D
_geom_hbond_atom_site_label_H
_geom_hbond_atom_site_label_A
_geom_hbond_site_symmetry_A
_geom_hbond_distance_DH
_geom_hbond_distance_HA
_geom_hbond_distance_DA
_geom_hbond_angle_DHA
N4 H14 N5 4_576 0.84 2.04 2.855(3) 162
C1 H1 N3 1_455 0.93 2.54 3.456(3) 167

loop_
_geom_torsion_atom_site_label_1
_geom_torsion_atom_site_label_2
_geom_torsion_atom_site_label_3
_geom_torsion_atom_site_label_4
_geom_torsion
C6 C1 C2 C3 -0.5(4)
C1 C2 C3 C4 0.5(5)
C2 C3 C4 C5 -0.9(5)
C3 C4 C5 N3 -179.5(3)
C3 C4 C5 C6 1.5(4)
N3 C5 C6 N1 0.4(3)
C4 C5 C6 N1 179.6(2)
N3 C5 C6 C1 179.1(2)
C4 C5 C6 C1 -1.7(4)
C2 C1 C6 N1 179.4(3)
C2 C1 C6 C5 1.2(4)
N1 C7 C8 C9 60.1(3)
C7 C8 C9 N5 -105.2(3)
C7 C8 C9 N4 69.2(3)
C15 C10 C11 C12 -0.2(4)
C10 C11 C12 C13 -0.4(4)
C11 C12 C13 C14 0.8(4)
C12 C13 C14 N5 177.2(3)
C12 C13 C14 C15 -0.5(4)
C11 C10 C15 N4 -177.9(3)
C11 C10 C15 C14 0.5(4)
C13 C14 C15 N4 178.7(2)
N5 C14 C15 N4 0.5(3)
C13 C14 C15 C10 -0.1(4)
N5 C14 C15 C10 -178.3(2)
C5 C6 N1 N2 -0.8(3)
C1 C6 N1 N2 -179.3(3)
C5 C6 N1 C7 -173.1(2)
C1 C6 N1 C7 8.4(5)
C8 C7 N1 N2 -83.6(3)
C8 C7 N1 C6 88.0(3)
C6 N1 N2 N3 1.0(3)
C7 N1 N2 N3 174.1(2)
N1 N2 N3 C5 -0.7(3)
C6 C5 N3 N2 0.2(3)
C4 C5 N3 N2 -178.9(3)
N5 C9 N4 C15 1.9(3)
C8 C9 N4 C15 -173.2(2)
C10 C15 N4 C9 177.2(3)
C14 C15 N4 C9 -1.4(3)
N4 C9 N5 C14 -1.5(3)
C8 C9 N5 C14 173.4(2)
C13 C14 N5 C9 -177.3(3)
C15 C14 N5 C9 0.6(3)

loop_
_cod_related_entry_id
_cod_related_entry_database
_cod_related_entry_code
1 ChemSpider 29369953
